data_7126351
loop_
_publ_author_name
'Zhu, Zhongzhi'
'Lin, Hanze'
'Liang, Baihui'
'Huang, Junjie'
'Liang, Wanyi'
'Chen, Lu'
'Huang, Yubing'
'Chen, Xiuwen'
'Li, Yibiao'

_publ_section_title
;
 Copper-catalyzed [2+3]-annulation of N-H imines with vinyl azides: access
 to polyaryl 2H-imidazoles.
;
_journal_issue 42
_journal_name_full 'Chemical communications (Cambridge, England)'
_journal_page_first 5621
_journal_page_last 5624
_journal_paper_doi 10.1039/c9cc10042c
_journal_volume 56
_journal_year 2020
_chemical_formula_moiety 'C21 H14 Br2 N2'
_chemical_formula_sum 'C21 H14 Br2 N2'
_chemical_formula_weight 454.16
_space_group_crystal_system monoclinic
_space_group_IT_number 15
_space_group_name_Hall '-C 2yc'
_space_group_name_H-M_alt 'C 1 2/c 1'
_atom_sites_solution_hydrogens geom
_atom_sites_solution_primary dual
_audit_creation_date 2019-04-23
_audit_creation_method
;
Olex2 1.2-beta
(compiled 2018.05.29 svn.r3508 for OlexSys, GUI svn.r5506)
;
_audit_update_record
;
2019-06-03 deposited with the CCDC.	2020-04-07 downloaded from the CCDC.
;
_cell_angle_alpha 90
_cell_angle_beta 103.355(6)
_cell_angle_gamma 90
_cell_formula_units_Z 16
_cell_length_a 28.820(9)
_cell_length_b 13.989(3)
_cell_length_c 18.950(5)
_cell_measurement_reflns_used 6083
_cell_measurement_temperature 296(2)
_cell_measurement_theta_max 20.05
_cell_measurement_theta_min 2.21
_cell_volume 7433(3)
_computing_cell_refinement 'SAINT v8.34A (Bruker, 2013)'
_computing_data_reduction 'SAINT v8.34A (Bruker, 2013)'
_computing_molecular_graphics 'Olex2 (Dolomanov et al., 2009)'
_computing_publication_material 'Olex2 (Dolomanov et al., 2009)'
_computing_structure_refinement 'ShelXL (Sheldrick, 2015)'
_computing_structure_solution 'ShelXT (Sheldrick, 2015)'
_diffrn_ambient_temperature 296.15
_diffrn_measured_fraction_theta_full 1.000
_diffrn_measured_fraction_theta_max 0.987
_diffrn_measurement_device_type 'Bruker APEX-II CCD'
_diffrn_measurement_method '\f and \w scans'
_diffrn_radiation_type MoK\a
_diffrn_radiation_wavelength 0.71073
_diffrn_reflns_av_R_equivalents 0.0740
_diffrn_reflns_av_unetI/netI 0.0642
_diffrn_reflns_Laue_measured_fraction_full 1.000
_diffrn_reflns_Laue_measured_fraction_max 0.987
_diffrn_reflns_limit_h_max 37
_diffrn_reflns_limit_h_min -36
_diffrn_reflns_limit_k_max 18
_diffrn_reflns_limit_k_min -18
_diffrn_reflns_limit_l_max 24
_diffrn_reflns_limit_l_min -24
_diffrn_reflns_number 41109
_diffrn_reflns_point_group_measured_fraction_full 1.000
_diffrn_reflns_point_group_measured_fraction_max 0.987
_diffrn_reflns_theta_full 25.242
_diffrn_reflns_theta_max 27.536
_diffrn_reflns_theta_min 1.452
_diffrn_standards_number 0
_exptl_absorpt_coefficient_mu 4.367
_exptl_absorpt_correction_T_max 0.7456
_exptl_absorpt_correction_T_min 0.5623
_exptl_absorpt_correction_type multi-scan
_exptl_absorpt_process_details
;
SADABS-2014/5 (Bruker,2014/5) was used for absorption correction.
wR2(int) was 0.0895 before and 0.0509 after correction.
The Ratio of minimum to maximum transmission is 0.7542.
The \l/2 correction factor is 0.00150.
;
_exptl_crystal_colour colourless
_exptl_crystal_density_diffrn 1.623
_exptl_crystal_description block
_exptl_crystal_F_000 3584
_exptl_crystal_size_max 0.28
_exptl_crystal_size_mid 0.25
_exptl_crystal_size_min 0.22
_refine_diff_density_max 0.785
_refine_diff_density_min -0.607
_refine_diff_density_rms 0.064
_refine_ls_extinction_method none
_refine_ls_goodness_of_fit_ref 1.000
_refine_ls_hydrogen_treatment constr
_refine_ls_matrix_type full
_refine_ls_number_parameters 451
_refine_ls_number_reflns 8464
_refine_ls_number_restraints 6
_refine_ls_restrained_S_all 1.001
_refine_ls_R_factor_all 0.1176
_refine_ls_R_factor_gt 0.0460
_refine_ls_shift/su_max 0.002
_refine_ls_shift/su_mean 0.000
_refine_ls_structure_factor_coef Fsqd
_refine_ls_weighting_details 'w=1/[\s^2^(Fo^2^)+(0.0358P)^2^+10.5642P] where P=(Fo^2^+2Fc^2^)/3'
_refine_ls_weighting_scheme calc
_refine_ls_wR_factor_gt 0.0906
_refine_ls_wR_factor_ref 0.1121
_reflns_Friedel_coverage 0.000
_reflns_number_gt 4498
_reflns_number_total 8464
_reflns_threshold_expression 'I > 2\s(I)'
_cod_data_source_file c9cc10042c2.cif
_cod_data_source_block 1
_cod_depositor_comments
;
         Adding full bibliography for 7126351.cif.

2024-06-28
Z value and formula fixed to values more according to usual
chemical conventions.                 miguel
;
_cod_original_formula_sum 'C42 H28 Br4 N4'
_cod_original_formula_weight 908.32
_cod_original_formula_moiety '2(C21 H14 Br2 N2)'
_cod_original_formula_units_Z 8
_cod_database_code 7126351
_shelx_shelxl_version_number 2016/6
_shelx_space_group_comment
;
The symmetry employed for this shelxl refinement is uniquely defined
by the following loop, which should always be used as a source of
symmetry information in preference to the above space-group names.
They are only intended as comments.
;
_olex2_refinement_description
;
1. Fixed Uiso
 At 1.2 times of:
  All C(H) groups
2. Rigid bond restraints
 Br4
 with sigma for 1-2 distances of 0.001 and sigma for 1-3 distances of 0.001
3. Uiso/Uaniso restraints and constraints
Uanis(Br4) \\sim Ueq: with sigma of 0.01 and sigma for terminal atoms of 0.02
4.a Aromatic/amide H refined with riding coordinates:
 C1(H1), C2(H2), C3(H3), C5(H5), C6(H6), C8(H8), C11(H11), C12(H12), C14(H14),
 C15(H15), C17(H17), C18(H18), C19(H19), C20(H20), C22(H22), C23(H23), C24(H24),
  C26(H26), C27(H27), C29(H29), C32(H32), C33(H33), C35(H35), C36(H36),
 C38(H38), C39(H39), C41(H41), C42(H42)
;
_olex2_submission_special_instructions 'No special instructions were received'

loop_
_space_group_symop_operation_xyz
'x, y, z'
'-x, y, -z+1/2'
'x+1/2, y+1/2, z'
'-x+1/2, y+1/2, -z+1/2'
'-x, -y, -z'
'x, -y, z-1/2'
'-x+1/2, -y+1/2, -z'
'x+1/2, -y+1/2, z-1/2'

loop_
_atom_site_label
_atom_site_type_symbol
_atom_site_fract_x
_atom_site_fract_y
_atom_site_fract_z
_atom_site_U_iso_or_equiv
_atom_site_adp_type
_atom_site_occupancy
_atom_site_site_symmetry_order
_atom_site_calc_flag
_atom_site_refinement_flags_posn
_atom_site_refinement_flags_adp
_atom_site_refinement_flags_occupancy
_atom_site_disorder_assembly
_atom_site_disorder_group
Br1 Br 0.89677(2) 1.04570(3) 0.59228(3) 0.07007(16) Uani 1 1 d . . . . .
Br2 Br 0.72030(2) 0.61701(4) 0.87193(3) 0.0887(2) Uani 1 1 d . . . . .
N1 N 0.79063(10) 0.6026(2) 0.55141(15) 0.0466(8) Uani 1 1 d . . . . .
N2 N 0.86405(10) 0.5666(2) 0.63516(15) 0.0397(7) Uani 1 1 d . . . . .
C1 C 0.94593(19) 0.2708(3) 0.5665(3) 0.0741(13) Uani 1 1 d . . . . .
H1 H 0.965858 0.219552 0.563062 0.089 Uiso 1 1 calc R . . . .
C2 C 0.9016(2) 0.2727(3) 0.5246(3) 0.0771(14) Uani 1 1 d . . . . .
H2 H 0.891314 0.223541 0.491621 0.092 Uiso 1 1 calc R . . . .
C3 C 0.87079(17) 0.3481(3) 0.5301(2) 0.0658(12) Uani 1 1 d . . . . .
H3 H 0.839767 0.348211 0.501839 0.079 Uiso 1 1 calc R . . . .
C4 C 0.88661(13) 0.4228(3) 0.5778(2) 0.0452(9) Uani 1 1 d . . . . .
C5 C 0.93300(14) 0.4199(3) 0.6199(2) 0.0509(10) Uani 1 1 d . . . . .
H5 H 0.944328 0.469606 0.651755 0.061 Uiso 1 1 calc R . . . .
C6 C 0.96235(16) 0.3435(3) 0.6145(2) 0.0634(11) Uani 1 1 d . . . . .
H6 H 0.993189 0.341263 0.643310 0.076 Uiso 1 1 calc R . . . .
C7 C 0.85542(12) 0.5041(3) 0.58420(19) 0.0421(9) Uani 1 1 d . . . . .
C8 C 0.80980(14) 0.5272(3) 0.5327(2) 0.0493(10) Uani 1 1 d . . . . .
H8 H 0.796676 0.491253 0.491696 0.059 Uiso 1 1 calc R . . . .
C9 C 0.82369(12) 0.6342(3) 0.61931(18) 0.0419(9) Uani 1 1 d . . . . .
C10 C 0.79772(12) 0.6304(2) 0.68161(19) 0.0378(8) Uani 1 1 d . . . . .
C11 C 0.74835(13) 0.6312(2) 0.6684(2) 0.0464(9) Uani 1 1 d . . . . .
H11 H 0.730426 0.634372 0.620890 0.056 Uiso 1 1 calc R . . . .
C12 C 0.72550(14) 0.6275(3) 0.7245(2) 0.0525(10) Uani 1 1 d . . . . .
H12 H 0.692371 0.627476 0.715156 0.063 Uiso 1 1 calc R . . . .
C13 C 0.75236(15) 0.6237(3) 0.7950(2) 0.0535(10) Uani 1 1 d . . . . .
C14 C 0.80085(15) 0.6239(3) 0.8097(2) 0.0576(11) Uani 1 1 d . . . . .
H14 H 0.818591 0.622170 0.857358 0.069 Uiso 1 1 calc R . . . .
C15 C 0.82337(13) 0.6266(3) 0.7529(2) 0.0519(10) Uani 1 1 d . . . . .
H15 H 0.856513 0.625904 0.762757 0.062 Uiso 1 1 calc R . . . .
C16 C 0.84211(12) 0.7348(2) 0.61081(19) 0.0418(9) Uani 1 1 d . . . . .
C17 C 0.81684(13) 0.7972(3) 0.5598(2) 0.0497(10) Uani 1 1 d . . . . .
H17 H 0.788635 0.777155 0.528777 0.060 Uiso 1 1 calc R . . . .
C18 C 0.83312(14) 0.8900(3) 0.5544(2) 0.0542(10) Uani 1 1 d . . . . .
H18 H 0.815784 0.932058 0.520261 0.065 Uiso 1 1 calc R . . . .
C19 C 0.88397(13) 0.7656(3) 0.6560(2) 0.0515(10) Uani 1 1 d . . . . .
H19 H 0.901353 0.723992 0.690455 0.062 Uiso 1 1 calc R . . . .
C20 C 0.90071(14) 0.8586(3) 0.6507(2) 0.0556(10) Uani 1 1 d . . . . .
H20 H 0.928970 0.879259 0.681369 0.067 Uiso 1 1 calc R . . . .
C21 C 0.87462(14) 0.9186(3) 0.5996(2) 0.0489(10) Uani 1 1 d . . . . .
Br3 Br 0.49159(2) 1.18425(4) 0.61446(3) 0.0906(2) Uani 1 1 d . . . . .
Br4 Br 0.53104(2) 0.44689(4) 0.61935(4) 0.1081(2) Uani 1 1 d . U . . .
N3 N 0.66040(11) 0.8507(2) 0.59807(15) 0.0462(7) Uani 1 1 d . . . . .
N4 N 0.66372(10) 0.8482(2) 0.72527(15) 0.0431(7) Uani 1 1 d . . . . .
C22 C 0.82977(16) 0.9025(3) 0.8794(3) 0.0675(13) Uani 1 1 d . . . . .
H22 H 0.857131 0.913722 0.915461 0.081 Uiso 1 1 calc R . . . .
C23 C 0.78720(18) 0.8904(3) 0.8986(2) 0.0704(13) Uani 1 1 d . . . . .
H23 H 0.785652 0.892098 0.947061 0.085 Uiso 1 1 calc R . . . .
C24 C 0.74630(15) 0.8754(3) 0.8442(2) 0.0553(10) Uani 1 1 d . . . . .
H24 H 0.717020 0.867132 0.856104 0.066 Uiso 1 1 calc R . . . .
C25 C 0.74917(13) 0.8730(2) 0.7723(2) 0.0437(9) Uani 1 1 d . . . . .
C26 C 0.79303(14) 0.8843(3) 0.7554(2) 0.0575(11) Uani 1 1 d . . . . .
H26 H 0.795463 0.882337 0.707332 0.069 Uiso 1 1 calc R . . . .
C27 C 0.83319(15) 0.8986(3) 0.8104(3) 0.0695(13) Uani 1 1 d . . . . .
H27 H 0.862796 0.905607 0.799262 0.083 Uiso 1 1 calc R . . . .
C28 C 0.70554(13) 0.8601(2) 0.71412(19) 0.0419(8) Uani 1 1 d . . . . .
C29 C 0.70312(14) 0.8608(3) 0.6353(2) 0.0484(9) Uani 1 1 d . . . . .
H29 H 0.729494 0.867770 0.615273 0.058 Uiso 1 1 calc R . . . .
C30 C 0.63092(12) 0.8416(2) 0.65234(18) 0.0393(8) Uani 1 1 d . . . . .
C31 C 0.60549(12) 0.7455(3) 0.6444(2) 0.0446(9) Uani 1 1 d . . . . .
C32 C 0.59436(14) 0.6997(3) 0.5779(2) 0.0623(11) Uani 1 1 d . . . . .
H32 H 0.602372 0.728135 0.537909 0.075 Uiso 1 1 calc R . . . .
C33 C 0.57132(16) 0.6117(3) 0.5701(3) 0.0717(13) Uani 1 1 d . . . . .
H33 H 0.563925 0.581160 0.525287 0.086 Uiso 1 1 calc R . . . .
C34 C 0.55968(15) 0.5705(3) 0.6291(3) 0.0667(12) Uani 1 1 d . . . . .
C35 C 0.56925(16) 0.6154(3) 0.6943(3) 0.0765(14) Uani 1 1 d . . . . .
H35 H 0.560509 0.587326 0.733830 0.092 Uiso 1 1 calc R . . . .
C36 C 0.59207(15) 0.7030(3) 0.7019(2) 0.0647(12) Uani 1 1 d . . . . .
H36 H 0.598414 0.733674 0.746624 0.078 Uiso 1 1 calc R . . . .
C37 C 0.59615(12) 0.9252(3) 0.64297(19) 0.0416(9) Uani 1 1 d . . . . .
C38 C 0.58284(13) 0.9650(3) 0.7018(2) 0.0509(10) Uani 1 1 d . . . . .
H38 H 0.594854 0.939714 0.747818 0.061 Uiso 1 1 calc R . . . .
C39 C 0.55185(13) 1.0421(3) 0.6937(2) 0.0547(10) Uani 1 1 d . . . . .
H39 H 0.543084 1.068535 0.733693 0.066 Uiso 1 1 calc R . . . .
C40 C 0.53433(13) 1.0787(3) 0.6257(2) 0.0525(10) Uani 1 1 d . . . . .
C41 C 0.54659(15) 1.0409(3) 0.5661(2) 0.0628(11) Uani 1 1 d . . . . .
H41 H 0.534389 1.066700 0.520314 0.075 Uiso 1 1 calc R . . . .
C42 C 0.57752(14) 0.9635(3) 0.5748(2) 0.0540(10) Uani 1 1 d . . . . .
H42 H 0.585854 0.936993 0.534423 0.065 Uiso 1 1 calc R . . . .

loop_
_atom_site_aniso_label
_atom_site_aniso_U_11
_atom_site_aniso_U_22
_atom_site_aniso_U_33
_atom_site_aniso_U_23
_atom_site_aniso_U_13
_atom_site_aniso_U_12
Br1 0.0777(3) 0.0490(3) 0.0893(4) 0.0024(2) 0.0311(3) -0.0077(2)
Br2 0.0981(4) 0.0937(4) 0.0947(4) 0.0267(3) 0.0639(3) 0.0148(3)
N1 0.0416(18) 0.054(2) 0.0414(18) 0.0066(15) 0.0041(15) -0.0025(15)
N2 0.0377(17) 0.0408(17) 0.0407(17) 0.0058(14) 0.0095(14) 0.0014(13)
C1 0.087(4) 0.041(3) 0.102(4) 0.003(3) 0.036(3) 0.009(2)
C2 0.101(4) 0.034(2) 0.096(4) -0.017(2) 0.022(3) -0.001(3)
C3 0.077(3) 0.045(2) 0.069(3) -0.006(2) 0.004(2) -0.007(2)
C4 0.049(2) 0.042(2) 0.047(2) 0.0056(18) 0.0154(19) -0.0037(18)
C5 0.057(3) 0.046(2) 0.052(2) -0.0020(18) 0.018(2) -0.0030(19)
C6 0.062(3) 0.052(3) 0.077(3) 0.009(2) 0.019(2) 0.009(2)
C7 0.042(2) 0.044(2) 0.040(2) 0.0068(18) 0.0079(18) -0.0053(18)
C8 0.051(2) 0.052(2) 0.043(2) -0.0003(19) 0.0076(19) -0.0080(19)
C9 0.0328(19) 0.049(2) 0.042(2) 0.0021(17) 0.0038(17) 0.0013(17)
C10 0.035(2) 0.0334(19) 0.045(2) 0.0062(16) 0.0099(17) 0.0058(15)
C11 0.043(2) 0.042(2) 0.055(2) 0.0021(18) 0.0115(19) 0.0019(17)
C12 0.041(2) 0.043(2) 0.078(3) 0.008(2) 0.023(2) 0.0030(18)
C13 0.060(3) 0.041(2) 0.067(3) 0.013(2) 0.028(2) 0.0059(19)
C14 0.061(3) 0.065(3) 0.047(2) 0.007(2) 0.015(2) 0.007(2)
C15 0.038(2) 0.065(3) 0.052(3) 0.004(2) 0.0094(19) 0.0070(19)
C16 0.035(2) 0.046(2) 0.045(2) 0.0027(18) 0.0110(18) 0.0024(17)
C17 0.044(2) 0.051(2) 0.051(2) 0.0053(19) 0.0043(19) 0.0027(19)
C18 0.057(3) 0.049(2) 0.056(3) 0.014(2) 0.012(2) 0.006(2)
C19 0.043(2) 0.050(2) 0.057(3) 0.0088(19) 0.0027(19) 0.0046(18)
C20 0.045(2) 0.051(2) 0.068(3) 0.000(2) 0.007(2) -0.0048(19)
C21 0.046(2) 0.046(2) 0.059(3) -0.001(2) 0.023(2) -0.0016(19)
Br3 0.0805(4) 0.0648(3) 0.1288(5) 0.0150(3) 0.0291(3) 0.0274(3)
Br4 0.0618(3) 0.0632(3) 0.1838(6) 0.0007(4) -0.0031(4) -0.0175(3)
N3 0.0415(19) 0.059(2) 0.0405(18) -0.0021(15) 0.0137(15) 0.0015(15)
N4 0.0417(18) 0.0449(18) 0.0412(18) -0.0013(14) 0.0068(15) 0.0028(14)
C22 0.047(3) 0.064(3) 0.079(4) -0.005(3) -0.011(3) 0.002(2)
C23 0.083(4) 0.069(3) 0.049(3) -0.006(2) -0.005(3) 0.005(3)
C24 0.056(3) 0.052(2) 0.056(3) -0.002(2) 0.010(2) 0.000(2)
C25 0.044(2) 0.0324(19) 0.051(2) -0.0015(17) 0.0031(19) 0.0030(16)
C26 0.046(2) 0.057(3) 0.067(3) -0.005(2) 0.008(2) 0.000(2)
C27 0.035(2) 0.070(3) 0.094(4) -0.008(3) -0.004(3) 0.001(2)
C28 0.041(2) 0.035(2) 0.048(2) -0.0025(17) 0.0067(18) 0.0014(16)
C29 0.044(2) 0.052(2) 0.053(2) 0.0000(19) 0.018(2) 0.0019(18)
C30 0.0361(19) 0.048(2) 0.033(2) -0.0027(16) 0.0074(16) 0.0013(16)
C31 0.035(2) 0.048(2) 0.049(2) -0.0032(19) 0.0061(17) 0.0037(17)
C32 0.063(3) 0.062(3) 0.060(3) -0.011(2) 0.011(2) -0.006(2)
C33 0.064(3) 0.065(3) 0.080(3) -0.026(3) 0.003(3) -0.002(2)
C34 0.044(3) 0.050(3) 0.098(4) 0.000(3) 0.000(3) -0.002(2)
C35 0.072(3) 0.075(3) 0.081(4) 0.015(3) 0.016(3) -0.020(3)
C36 0.068(3) 0.064(3) 0.064(3) -0.004(2) 0.019(2) -0.017(2)
C37 0.035(2) 0.048(2) 0.041(2) -0.0012(17) 0.0080(17) -0.0032(16)
C38 0.045(2) 0.065(3) 0.041(2) -0.0009(19) 0.0065(18) 0.006(2)
C39 0.043(2) 0.065(3) 0.056(3) -0.011(2) 0.011(2) 0.006(2)
C40 0.042(2) 0.042(2) 0.074(3) 0.003(2) 0.014(2) -0.0011(17)
C41 0.066(3) 0.067(3) 0.056(3) 0.022(2) 0.014(2) 0.013(2)
C42 0.061(3) 0.060(3) 0.043(2) 0.005(2) 0.017(2) 0.011(2)

loop_
_atom_type_symbol
_atom_type_description
_atom_type_scat_dispersion_real
_atom_type_scat_dispersion_imag
_atom_type_scat_source
C C 0.0033 0.0016 'International Tables Vol C Tables 4.2.6.8 and 6.1.1.4'
H H 0.0000 0.0000 'International Tables Vol C Tables 4.2.6.8 and 6.1.1.4'
Br Br -0.2901 2.4595 'International Tables Vol C Tables 4.2.6.8 and 6.1.1.4'
N N 0.0061 0.0033 'International Tables Vol C Tables 4.2.6.8 and 6.1.1.4'

loop_
_geom_angle_atom_site_label_1
_geom_angle_atom_site_label_2
_geom_angle_atom_site_label_3
_geom_angle
_geom_angle_site_symmetry_1
_geom_angle_site_symmetry_3
_geom_angle_publ_flag
C8 N1 C9 104.8(3) . . ?
C7 N2 C9 106.1(3) . . ?
C2 C1 H1 119.5 . . ?
C2 C1 C6 120.9(4) . . ?
C6 C1 H1 119.5 . . ?
C1 C2 H2 119.8 . . ?
C1 C2 C3 120.4(4) . . ?
C3 C2 H2 119.8 . . ?
C2 C3 H3 120.1 . . ?
C4 C3 C2 119.8(4) . . ?
C4 C3 H3 120.1 . . ?
C3 C4 C5 118.7(4) . . ?
C3 C4 C7 121.3(4) . . ?
C5 C4 C7 120.0(3) . . ?
C4 C5 H5 119.8 . . ?
C6 C5 C4 120.3(4) . . ?
C6 C5 H5 119.8 . . ?
C1 C6 C5 119.9(4) . . ?
C1 C6 H6 120.1 . . ?
C5 C6 H6 120.1 . . ?
N2 C7 C4 124.9(3) . . ?
N2 C7 C8 109.6(3) . . ?
C4 C7 C8 125.5(3) . . ?
N1 C8 C7 111.9(3) . . ?
N1 C8 H8 124.1 . . ?
C7 C8 H8 124.1 . . ?
N1 C9 C10 109.1(3) . . ?
N1 C9 C16 110.7(3) . . ?
N2 C9 N1 107.7(3) . . ?
N2 C9 C10 108.8(3) . . ?
N2 C9 C16 109.6(3) . . ?
C16 C9 C10 110.8(3) . . ?
C11 C10 C9 121.5(3) . . ?
C15 C10 C9 120.4(3) . . ?
C15 C10 C11 118.1(3) . . ?
C10 C11 H11 119.5 . . ?
C12 C11 C10 121.0(4) . . ?
C12 C11 H11 119.5 . . ?
C11 C12 H12 120.4 . . ?
C11 C12 C13 119.2(4) . . ?
C13 C12 H12 120.4 . . ?
C12 C13 Br2 118.7(3) . . ?
C14 C13 Br2 120.1(3) . . ?
C14 C13 C12 121.1(4) . . ?
C13 C14 H14 120.4 . . ?
C13 C14 C15 119.1(4) . . ?
C15 C14 H14 120.4 . . ?
C10 C15 H15 119.3 . . ?
C14 C15 C10 121.4(4) . . ?
C14 C15 H15 119.3 . . ?
C17 C16 C9 121.2(3) . . ?
C19 C16 C9 120.0(3) . . ?
C19 C16 C17 118.8(3) . . ?
C16 C17 H17 119.7 . . ?
C16 C17 C18 120.7(4) . . ?
C18 C17 H17 119.7 . . ?
C17 C18 H18 120.3 . . ?
C21 C18 C17 119.4(4) . . ?
C21 C18 H18 120.3 . . ?
C16 C19 H19 119.5 . . ?
C16 C19 C20 120.9(3) . . ?
C20 C19 H19 119.5 . . ?
C19 C20 H20 120.7 . . ?
C21 C20 C19 118.6(4) . . ?
C21 C20 H20 120.7 . . ?
C18 C21 Br1 119.3(3) . . ?
C18 C21 C20 121.6(4) . . ?
C20 C21 Br1 119.0(3) . . ?
C29 N3 C30 105.1(3) . . ?
C28 N4 C30 106.0(3) . . ?
C23 C22 H22 119.0 . . ?
C27 C22 H22 119.0 . . ?
C27 C22 C23 122.0(4) . . ?
C22 C23 H23 120.7 . . ?
C22 C23 C24 118.7(4) . . ?
C24 C23 H23 120.7 . . ?
C23 C24 H24 120.0 . . ?
C25 C24 C23 120.0(4) . . ?
C25 C24 H24 120.0 . . ?
C24 C25 C28 120.2(3) . . ?
C26 C25 C24 119.4(4) . . ?
C26 C25 C28 120.4(3) . . ?
C25 C26 H26 120.2 . . ?
C27 C26 C25 119.6(4) . . ?
C27 C26 H26 120.2 . . ?
C22 C27 C26 120.4(4) . . ?
C22 C27 H27 119.8 . . ?
C26 C27 H27 119.8 . . ?
N4 C28 C25 124.2(3) . . ?
N4 C28 C29 109.9(3) . . ?
C29 C28 C25 125.9(3) . . ?
N3 C29 C28 111.8(3) . . ?
N3 C29 H29 124.1 . . ?
C28 C29 H29 124.1 . . ?
N3 C30 N4 107.2(3) . . ?
N3 C30 C31 110.3(3) . . ?
N3 C30 C37 108.7(3) . . ?
N4 C30 C31 109.6(3) . . ?
N4 C30 C37 108.7(3) . . ?
C31 C30 C37 112.2(3) . . ?
C32 C31 C30 120.3(3) . . ?
C36 C31 C30 121.5(3) . . ?
C36 C31 C32 118.3(4) . . ?
C31 C32 H32 119.6 . . ?
C31 C32 C33 120.7(4) . . ?
C33 C32 H32 119.6 . . ?
C32 C33 H33 120.4 . . ?
C34 C33 C32 119.2(4) . . ?
C34 C33 H33 120.4 . . ?
C33 C34 Br4 119.0(4) . . ?
C35 C34 Br4 120.1(4) . . ?
C35 C34 C33 120.9(4) . . ?
C34 C35 H35 120.1 . . ?
C34 C35 C36 119.8(4) . . ?
C36 C35 H35 120.1 . . ?
C31 C36 C35 121.1(4) . . ?
C31 C36 H36 119.4 . . ?
C35 C36 H36 119.4 . . ?
C38 C37 C30 120.9(3) . . ?
C38 C37 C42 118.6(3) . . ?
C42 C37 C30 120.5(3) . . ?
C37 C38 H38 119.5 . . ?
C37 C38 C39 121.1(4) . . ?
C39 C38 H38 119.5 . . ?
C38 C39 H39 120.5 . . ?
C40 C39 C38 119.0(4) . . ?
C40 C39 H39 120.5 . . ?
C39 C40 Br3 118.9(3) . . ?
C41 C40 Br3 119.5(3) . . ?
C41 C40 C39 121.6(4) . . ?
C40 C41 H41 120.5 . . ?
C40 C41 C42 119.1(4) . . ?
C42 C41 H41 120.5 . . ?
C37 C42 C41 120.8(4) . . ?
C37 C42 H42 119.6 . . ?
C41 C42 H42 119.6 . . ?

loop_
_geom_bond_atom_site_label_1
_geom_bond_atom_site_label_2
_geom_bond_distance
_geom_bond_site_symmetry_2
_geom_bond_publ_flag
Br1 C21 1.904(4) . ?
Br2 C13 1.900(4) . ?
N1 C8 1.277(4) . ?
N1 C9 1.481(4) . ?
N2 C7 1.284(4) . ?
N2 C9 1.475(4) . ?
C1 H1 0.9300 . ?
C1 C2 1.339(6) . ?
C1 C6 1.373(6) . ?
C2 H2 0.9300 . ?
C2 C3 1.399(6) . ?
C3 H3 0.9300 . ?
C3 C4 1.388(5) . ?
C4 C5 1.390(5) . ?
C4 C7 1.472(5) . ?
C5 H5 0.9300 . ?
C5 C6 1.381(5) . ?
C6 H6 0.9300 . ?
C7 C8 1.481(5) . ?
C8 H8 0.9300 . ?
C9 C10 1.538(5) . ?
C9 C16 1.525(5) . ?
C10 C11 1.387(5) . ?
C10 C15 1.383(5) . ?
C11 H11 0.9300 . ?
C11 C12 1.375(5) . ?
C12 H12 0.9300 . ?
C12 C13 1.381(5) . ?
C13 C14 1.360(5) . ?
C14 H14 0.9300 . ?
C14 C15 1.380(5) . ?
C15 H15 0.9300 . ?
C16 C17 1.379(5) . ?
C16 C19 1.377(5) . ?
C17 H17 0.9300 . ?
C17 C18 1.392(5) . ?
C18 H18 0.9300 . ?
C18 C21 1.360(5) . ?
C19 H19 0.9300 . ?
C19 C20 1.400(5) . ?
C20 H20 0.9300 . ?
C20 C21 1.369(5) . ?
Br3 C40 1.903(4) . ?
Br4 C34 1.906(4) . ?
N3 C29 1.277(4) . ?
N3 C30 1.483(4) . ?
N4 C28 1.282(4) . ?
N4 C30 1.486(4) . ?
C22 H22 0.9300 . ?
C22 C23 1.369(6) . ?
C22 C27 1.335(6) . ?
C23 H23 0.9300 . ?
C23 C24 1.391(5) . ?
C24 H24 0.9300 . ?
C24 C25 1.384(5) . ?
C25 C26 1.383(5) . ?
C25 C28 1.480(5) . ?
C26 H26 0.9300 . ?
C26 C27 1.382(5) . ?
C27 H27 0.9300 . ?
C28 C29 1.479(5) . ?
C29 H29 0.9300 . ?
C30 C31 1.522(5) . ?
C30 C37 1.523(5) . ?
C31 C32 1.385(5) . ?
C31 C36 1.373(5) . ?
C32 H32 0.9300 . ?
C32 C33 1.391(6) . ?
C33 H33 0.9300 . ?
C33 C34 1.367(6) . ?
C34 C35 1.356(6) . ?
C35 H35 0.9300 . ?
C35 C36 1.383(6) . ?
C36 H36 0.9300 . ?
C37 C38 1.378(5) . ?
C37 C42 1.387(5) . ?
C38 H38 0.9300 . ?
C38 C39 1.386(5) . ?
C39 H39 0.9300 . ?
C39 C40 1.370(5) . ?
C40 C41 1.365(5) . ?
C41 H41 0.9300 . ?
C41 C42 1.388(5) . ?
C42 H42 0.9300 . ?
